data_1541747
loop_
_publ_author_name
'Fu, P.Q.'

_publ_section_title
;
 The crystal structure of wavellite
;
_journal_name_full 'Ti Chih Ko Hsueh (= Scientia Geologica Sinica)'
_journal_page_first 116
_journal_page_last 135
_journal_volume 2
_journal_year 1966
_chemical_formula_sum 'Al3 H15 O17 P2'
_chemical_name_systematic 'Al3 (P O4)2 (O H)3 (H2 O)6'
_space_group_IT_number 33
_symmetry_space_group_name_Hall 'P -2n -2ac'
_symmetry_space_group_name_H-M 'P c 21 n'
_cell_angle_alpha 90
_cell_angle_beta 90
_cell_angle_gamma 90
_cell_formula_units_Z 4
_cell_length_a 9.57
_cell_length_b 17.3
_cell_length_c 6.98
_cell_volume 1155.616
_citation_journal_id_ASTM TCKHAO
_cod_data_source_file Fu_TCKHAO_1966_629.cif
_cod_data_source_block H15Al3O17P2
_cod_original_sg_symbol_Hall 'P 2c -2n (y,z,x)'
_cod_original_formula_sum 'H15 Al3 O17 P2'
_cod_database_code 1541747

loop_
_symmetry_equiv_pos_as_xyz
x,y,z
-x,y+1/2,-z
x+1/2,y+1/2,-z+1/2
-x+1/2,y,z+1/2

loop_
_atom_site_label
_atom_site_type_symbol
_atom_site_fract_x
_atom_site_fract_y
_atom_site_fract_z
_atom_site_occupancy
_atom_site_U_iso_or_equiv
O11 O-2 0.195 0.23 0.358 1 0.0
O13 O-2 0.877 0.08 0.17 1 0.0
O1 O-2 0.607 0.078 0.14 1 0.0
O7 O-2 0.633 0.484 0.32 1 0.0
O15 O-2 0.38 0.306 0.148 1 0.0
Al2 Al+3 0.75 0.263 0.395 1 0.0
O4 O-2 0.574 0.204 -0.025 1 0.0
Al3 Al+3 0.25 0.23 0.105 1 0.0
Al1 Al+3 0.25 0.495 0.355 1 0.0
O10 O-2 0.805 0.263 0.141 1 0.0
P2 P+5 0.557 0.417 0.395 1 0.0
O2 O-2 0.378 0.143 0.145 1 0.0
O17 O-2 0.882 0.35 0.405 1 0.0
O5 O-2 0.617 0.348 0.324 1 0.0
O9 O-2 0.195 0.495 0.102 1 0.0
O3 O-2 0.576 0.2 0.337 1 0.0
O8 O-2 0.412 0.426 0.32 1 0.0
O16 O-2 0.105 0.301 0.11 1 0.0
O14 O-2 0.117 0.141 0.047 1 0.0
P1 P+5 0.524 0.16 0.145 1 0.0
O12 O-2 0.14 0.429 0.39 1 0.0
O6 O-2 0.576 0.413 0.6 1 0.0
